data_7020821
loop_
_publ_author_name
'David, Tom\'a\<s'
'Proch\'azkov\'a, So\<na'
'Havl\'i\<ckov\'a, Jana'
'Kotek, Jan'
'Kub\'i\<cek, Vojt\<ech'
'Hermann, Petr'
'Luke\<s, Ivan'

_publ_section_title
;
 Methylene-bis[(aminomethyl)phosphinic acids]: synthesis, acid-base and
 coordination properties.
;
_journal_issue 7
_journal_name_full 'Dalton transactions (Cambridge, England : 2003)'
_journal_page_first 2414
_journal_page_last 2422
_journal_paper_doi 10.1039/c2dt32045b
_journal_volume 42
_journal_year 2013
_chemical_compound_source 'synthesized by the authors'
_chemical_formula_moiety 'C18 H26 Cu2 N4 O10 P4, C O3, 4(C H6 N3), 10(H2 O)'
_chemical_formula_sum 'C23 H70 Cu2 N16 O23 P4'
_chemical_formula_weight 1189.91
_chemical_name_systematic
;
?
;
_space_group_IT_number 1
_symmetry_cell_setting triclinic
_symmetry_space_group_name_Hall 'P 1'
_symmetry_space_group_name_H-M 'P 1'
_atom_sites_solution_hydrogens difmap
_atom_sites_solution_primary direct
_atom_sites_solution_secondary difmap
_audit_creation_method SHELXL-97
_cell_angle_alpha 69.8750(10)
_cell_angle_beta 76.6460(10)
_cell_angle_gamma 65.3910(10)
_cell_formula_units_Z 2
_cell_length_a 14.1333(4)
_cell_length_b 14.2073(4)
_cell_length_c 14.4339(4)
_cell_measurement_reflns_used 9729
_cell_measurement_temperature 150(1)
_cell_measurement_theta_max 27.5
_cell_measurement_theta_min 2.7
_cell_volume 2461.05(12)
_computing_cell_refinement 'Bruker SAINT'
_computing_data_collection 'Bruker APEX2'
_computing_data_reduction 'Bruker SAINT'
_computing_molecular_graphics 'Bruker SHELXTL'
_computing_publication_material 'Bruker SHELXTL'
_computing_structure_refinement 'SHELXL-97 (Sheldrick, 2008)'
_computing_structure_solution 'SHELXS-97 (Sheldrick, 2008)'
_diffrn_ambient_temperature 150(1)
_diffrn_measured_fraction_theta_full 0.998
_diffrn_measured_fraction_theta_max 0.998
_diffrn_measurement_device_type 'Bruker APEX-II CCD'
_diffrn_measurement_method '\f and \w scans'
_diffrn_radiation_monochromator graphite
_diffrn_radiation_source 'fine-focus sealed tube'
_diffrn_radiation_type MoK\a
_diffrn_radiation_wavelength 0.71073
_diffrn_reflns_av_R_equivalents 0.0201
_diffrn_reflns_av_sigmaI/netI 0.0229
_diffrn_reflns_limit_h_max 18
_diffrn_reflns_limit_h_min -18
_diffrn_reflns_limit_k_max 18
_diffrn_reflns_limit_k_min -18
_diffrn_reflns_limit_l_max 18
_diffrn_reflns_limit_l_min -18
_diffrn_reflns_number 68119
_diffrn_reflns_theta_full 27.50
_diffrn_reflns_theta_max 27.50
_diffrn_reflns_theta_min 1.64
_diffrn_standards_number 0
_exptl_absorpt_coefficient_mu 1.086
_exptl_absorpt_correction_T_max 0.8807
_exptl_absorpt_correction_T_min 0.5193
_exptl_absorpt_correction_type multi-scan
_exptl_absorpt_process_details 'Bruker SADABS'
_exptl_crystal_colour 'brownish green'
_exptl_crystal_density_diffrn 1.606
_exptl_crystal_density_method 'not measured'
_exptl_crystal_description plate
_exptl_crystal_F_000 1244
_exptl_crystal_size_max 0.69
_exptl_crystal_size_mid 0.35
_exptl_crystal_size_min 0.12
_refine_diff_density_max 0.428
_refine_diff_density_min -0.338
_refine_diff_density_rms 0.052
_refine_ls_abs_structure_details 'Flack H D (1983), Acta Cryst. A39, 876-881'
_refine_ls_abs_structure_Flack 0.00(4)
_refine_ls_extinction_method none
_refine_ls_goodness_of_fit_ref 1.027
_refine_ls_hydrogen_treatment constr
_refine_ls_matrix_type full
_refine_ls_number_parameters 1226
_refine_ls_number_reflns 22429
_refine_ls_number_restraints 3
_refine_ls_restrained_S_all 1.027
_refine_ls_R_factor_all 0.0262
_refine_ls_R_factor_gt 0.0237
_refine_ls_shift/su_max 0.003
_refine_ls_shift/su_mean 0.000
_refine_ls_structure_factor_coef Fsqd
_refine_ls_weighting_details 'calc w=1/[\s^2^(Fo^2^)+(0.0321P)^2^+1.1003P] where P=(Fo^2^+2Fc^2^)/3'
_refine_ls_weighting_scheme calc
_refine_ls_wR_factor_gt 0.0604
_refine_ls_wR_factor_ref 0.0618
_reflns_number_gt 21349
_reflns_number_total 22429
_reflns_threshold_expression >2sigma(I)
_cod_data_source_file c2dt32045b.txt
_cod_data_source_block cubisampinph
_cod_database_code 7020821

loop_
_symmetry_equiv_pos_as_xyz
'x, y, z'

loop_
_atom_site_label
_atom_site_type_symbol
_atom_site_fract_x
_atom_site_fract_y
_atom_site_fract_z
_atom_site_U_iso_or_equiv
_atom_site_adp_type
_atom_site_occupancy
_atom_site_symmetry_multiplicity
_atom_site_calc_flag
_atom_site_refinement_flags
Cu1 Cu 0.133497(19) 0.768998(19) 0.997880(18) 0.01214(5) Uani 1 1 d .
Cu2 Cu 0.023018(19) 0.95918(2) 0.832745(18) 0.01260(5) Uani 1 1 d .
N1A N 0.28701(15) 0.69874(15) 1.01166(14) 0.0147(4) Uani 1 1 d .
H11A H 0.3153 0.7512 0.9924 0.018 Uiso 1 1 calc R
H12A H 0.2968 0.6628 1.0773 0.018 Uiso 1 1 calc R
C2A C 0.34331(18) 0.62119(18) 0.95116(17) 0.0154(4) Uani 1 1 d .
H21A H 0.3451 0.5483 0.9911 0.018 Uiso 1 1 calc R
H22A H 0.4163 0.6178 0.9314 0.018 Uiso 1 1 calc R
P3A P 0.27761(5) 0.66375(4) 0.84132(4) 0.01373(11) Uani 1 1 d .
O31A O 0.17303(14) 0.65127(14) 0.87649(14) 0.0249(4) Uani 1 1 d .
O32A O 0.35053(15) 0.60415(14) 0.76951(14) 0.0241(4) Uani 1 1 d .
C4A C 0.24683(17) 0.81219(17) 0.79631(16) 0.0119(4) Uani 1 1 d .
O41A O 0.16208(12) 0.85909(12) 0.86278(11) 0.0127(3) Uani 1 1 d .
C41A C 0.34126(17) 0.83900(18) 0.79369(16) 0.0133(4) Uani 1 1 d .
C42A C 0.3320(2) 0.91559(19) 0.83929(18) 0.0195(5) Uani 1 1 d .
H42A H 0.2668 0.9507 0.8722 0.023 Uiso 1 1 calc R
C43A C 0.4186(2) 0.9400(2) 0.8362(2) 0.0279(6) Uani 1 1 d .
H43A H 0.4122 0.9913 0.8677 0.034 Uiso 1 1 calc R
C44A C 0.5142(2) 0.8903(2) 0.7876(2) 0.0263(6) Uani 1 1 d .
H44A H 0.5729 0.9074 0.7859 0.032 Uiso 1 1 calc R
C45A C 0.5232(2) 0.8157(2) 0.74184(19) 0.0231(5) Uani 1 1 d .
H45A H 0.5883 0.7818 0.7079 0.028 Uiso 1 1 calc R
C46A C 0.43798(18) 0.7903(2) 0.74518(17) 0.0175(5) Uani 1 1 d .
H46A H 0.4455 0.7385 0.7137 0.021 Uiso 1 1 calc R
P5A P 0.19829(4) 0.86666(4) 0.67209(4) 0.01211(11) Uani 1 1 d .
O51A O 0.10092(13) 0.84345(13) 0.68254(12) 0.0163(3) Uani 1 1 d .
O52A O 0.28466(13) 0.82913(13) 0.59394(12) 0.0166(3) Uani 1 1 d .
C6A C 0.15939(18) 1.01120(18) 0.64934(17) 0.0154(4) Uani 1 1 d .
H61A H 0.2106 1.0256 0.6737 0.019 Uiso 1 1 calc R
H62A H 0.1585 1.0469 0.5772 0.019 Uiso 1 1 calc R
N7A N 0.05396(15) 1.05573(15) 0.70079(14) 0.0152(4) Uani 1 1 d .
H71A H 0.0048 1.0713 0.6602 0.018 Uiso 1 1 calc R
H72A H 0.0466 1.1196 0.7097 0.018 Uiso 1 1 calc R
N1B N -0.12975(15) 1.02512(16) 0.82072(14) 0.0145(4) Uani 1 1 d .
H11B H -0.1407 1.0572 0.7549 0.017 Uiso 1 1 calc R
H12B H -0.1573 0.9719 0.8444 0.017 Uiso 1 1 calc R
C2B C -0.18437(19) 1.10639(19) 0.87621(17) 0.0178(5) Uani 1 1 d .
H21B H -0.2587 1.1139 0.8940 0.021 Uiso 1 1 calc R
H22B H -0.1820 1.1772 0.8341 0.021 Uiso 1 1 calc R
P3B P -0.12208(5) 1.06543(5) 0.98892(4) 0.01527(12) Uani 1 1 d .
O31B O -0.01883(16) 1.07881(16) 0.95940(15) 0.0338(5) Uani 1 1 d .
O32B O -0.19986(16) 1.12498(14) 1.05949(13) 0.0261(4) Uani 1 1 d .
C4B C -0.09248(17) 0.91671(17) 1.03317(16) 0.0120(4) Uani 1 1 d .
O41B O -0.00523(12) 0.87052(13) 0.96825(11) 0.0147(3) Uani 1 1 d .
C41B C -0.18406(17) 0.88504(17) 1.03587(16) 0.0129(4) Uani 1 1 d .
C42B C -0.1698(2) 0.8027(2) 0.99726(19) 0.0209(5) Uani 1 1 d .
H42B H -0.1033 0.7685 0.9656 0.025 Uiso 1 1 calc R
C43B C -0.2515(2) 0.7691(2) 1.0041(2) 0.0270(6) Uani 1 1 d .
H43B H -0.2404 0.7123 0.9776 0.032 Uiso 1 1 calc R
C44B C -0.3489(2) 0.8189(2) 1.04969(19) 0.0275(6) Uani 1 1 d .
H44B H -0.4050 0.7966 1.0544 0.033 Uiso 1 1 calc R
C45B C -0.3641(2) 0.9012(2) 1.08822(19) 0.0245(5) Uani 1 1 d .
H45B H -0.4309 0.9352 1.1197 0.029 Uiso 1 1 calc R
C46B C -0.28301(18) 0.93476(19) 1.08155(17) 0.0169(5) Uani 1 1 d .
H46B H -0.2946 0.9917 1.1081 0.020 Uiso 1 1 calc R
P5B P -0.04998(4) 0.86225(5) 1.16063(4) 0.01229(11) Uani 1 1 d .
O51B O 0.04171(13) 0.89104(14) 1.15825(12) 0.0187(3) Uani 1 1 d .
O52B O -0.14131(13) 0.89370(14) 1.23680(12) 0.0167(3) Uani 1 1 d .
C6B C -0.00576(18) 0.71753(18) 1.18323(17) 0.0162(5) Uani 1 1 d .
H61B H -0.0006 0.6821 1.2551 0.019 Uiso 1 1 calc R
H62B H -0.0580 0.7005 1.1633 0.019 Uiso 1 1 calc R
N7B N 0.09754(15) 0.67361(15) 1.12772(14) 0.0151(4) Uani 1 1 d .
H71B H 0.1013 0.6121 1.1165 0.018 Uiso 1 1 calc R
H72B H 0.1484 0.6531 1.1682 0.018 Uiso 1 1 calc R
Cu3 Cu 0.508931(19) 0.294749(19) 0.402894(18) 0.01194(5) Uani 1 1 d .
Cu4 Cu 0.631432(19) 0.410547(19) 0.437279(18) 0.01260(6) Uani 1 1 d .
N1C N 0.46505(16) 0.29402(15) 0.27877(14) 0.0165(4) Uani 1 1 d .
H11C H 0.5244 0.2642 0.2400 0.020 Uiso 1 1 calc R
H12C H 0.4273 0.2499 0.2973 0.020 Uiso 1 1 calc R
C2C C 0.40147(19) 0.40133(18) 0.21723(17) 0.0158(4) Uani 1 1 d .
H21C H 0.3362 0.3988 0.2059 0.019 Uiso 1 1 calc R
H22C H 0.4412 0.4197 0.1519 0.019 Uiso 1 1 calc R
P3C P 0.36958(4) 0.50427(4) 0.27979(4) 0.01053(10) Uani 1 1 d .
O31C O 0.33812(13) 0.45607(13) 0.38706(12) 0.0152(3) Uani 1 1 d .
O32C O 0.29184(12) 0.60918(12) 0.22512(12) 0.0148(3) Uani 1 1 d .
C4C C 0.49888(17) 0.51304(17) 0.27267(15) 0.0107(4) Uani 1 1 d .
O41C O 0.56084(12) 0.41176(11) 0.33310(11) 0.0112(3) Uani 1 1 d .
C41C C 0.54906(17) 0.53470(18) 0.16505(16) 0.0123(4) Uani 1 1 d .
C42C C 0.63768(18) 0.45468(19) 0.13553(18) 0.0183(5) Uani 1 1 d .
H42C H 0.6659 0.3864 0.1819 0.022 Uiso 1 1 calc R
C43C C 0.6850(2) 0.4740(2) 0.03881(19) 0.0241(5) Uani 1 1 d .
H43C H 0.7463 0.4194 0.0199 0.029 Uiso 1 1 calc R
C44C C 0.6437(2) 0.5717(2) -0.02990(18) 0.0227(5) Uani 1 1 d .
H44C H 0.6756 0.5841 -0.0963 0.027 Uiso 1 1 calc R
C45C C 0.5556(2) 0.6515(2) -0.00186(18) 0.0197(5) Uani 1 1 d .
H45C H 0.5266 0.7189 -0.0491 0.024 Uiso 1 1 calc R
C46C C 0.50924(18) 0.63349(18) 0.09574(17) 0.0145(4) Uani 1 1 d .
H46C H 0.4498 0.6894 0.1149 0.017 Uiso 1 1 calc R
P5C P 0.48833(4) 0.61967(4) 0.32656(4) 0.01109(11) Uani 1 1 d .
O51C O 0.47614(12) 0.57277(12) 0.43811(11) 0.0138(3) Uani 1 1 d .
O52C O 0.40906(12) 0.72826(13) 0.28157(12) 0.0163(3) Uani 1 1 d .
C6C C 0.61974(17) 0.62270(18) 0.29724(18) 0.0160(4) Uani 1 1 d .
H61C H 0.6346 0.6505 0.2247 0.019 Uiso 1 1 calc R
H62C H 0.6256 0.6709 0.3296 0.019 Uiso 1 1 calc R
N7C N 0.69573(15) 0.51142(15) 0.33350(15) 0.0152(4) Uani 1 1 d .
H71C H 0.7475 0.5144 0.3599 0.018 Uiso 1 1 calc R
H72C H 0.7266 0.4834 0.2804 0.018 Uiso 1 1 calc R
N1D N 0.67413(19) 0.41501(17) 0.55977(17) 0.0245(5) Uani 1 1 d .
H11D H 0.7125 0.4586 0.5402 0.029 Uiso 1 1 calc R
H12D H 0.6146 0.4464 0.5975 0.029 Uiso 1 1 calc R
C2D C 0.73661(18) 0.30819(18) 0.62330(17) 0.0159(4) Uani 1 1 d .
H21D H 0.6949 0.2898 0.6873 0.019 Uiso 1 1 calc R
H22D H 0.8004 0.3115 0.6372 0.019 Uiso 1 1 calc R
P3D P 0.77317(4) 0.20492(4) 0.56029(4) 0.01142(11) Uani 1 1 d .
O31D O 0.80564(13) 0.25444(13) 0.45343(12) 0.0160(3) Uani 1 1 d .
O32D O 0.85168(12) 0.10125(13) 0.61493(12) 0.0153(3) Uani 1 1 d .
C4D C 0.64562(16) 0.19206(17) 0.56638(16) 0.0110(4) Uani 1 1 d .
O41D O 0.58097(12) 0.29213(12) 0.50645(11) 0.0117(3) Uani 1 1 d .
C41D C 0.59764(17) 0.16885(18) 0.67359(16) 0.0128(4) Uani 1 1 d .
C42D C 0.50259(19) 0.24250(19) 0.70277(18) 0.0191(5) Uani 1 1 d .
H42D H 0.4675 0.3071 0.6553 0.023 Uiso 1 1 calc R
C43D C 0.4589(2) 0.2219(2) 0.80097(19) 0.0249(5) Uani 1 1 d .
H43D H 0.3935 0.2721 0.8196 0.030 Uiso 1 1 calc R
C44D C 0.5093(2) 0.1296(2) 0.87158(18) 0.0222(5) Uani 1 1 d .
H44D H 0.4797 0.1166 0.9388 0.027 Uiso 1 1 calc R
C45D C 0.6037(2) 0.0560(2) 0.84291(18) 0.0189(5) Uani 1 1 d .
H45D H 0.6392 -0.0076 0.8910 0.023 Uiso 1 1 calc R
C46D C 0.64701(18) 0.07425(18) 0.74507(16) 0.0138(4) Uani 1 1 d .
H46D H 0.7107 0.0221 0.7264 0.017 Uiso 1 1 calc R
P5D P 0.65851(4) 0.08579(4) 0.51149(4) 0.01172(11) Uani 1 1 d .
O51D O 0.67247(13) 0.13181(13) 0.40040(12) 0.0155(3) Uani 1 1 d .
O52D O 0.73787(13) -0.02301(13) 0.55651(12) 0.0167(3) Uani 1 1 d .
C6D C 0.52878(18) 0.07866(18) 0.54065(17) 0.0152(4) Uani 1 1 d .
H61D H 0.5270 0.0253 0.5121 0.018 Uiso 1 1 calc R
H62D H 0.5129 0.0546 0.6135 0.018 Uiso 1 1 calc R
N7D N 0.44834(15) 0.18665(15) 0.49944(14) 0.0167(4) Uani 1 1 d .
H71D H 0.4090 0.2141 0.5511 0.020 Uiso 1 1 calc R
H72D H 0.4042 0.1780 0.4678 0.020 Uiso 1 1 calc R
C1E C 0.98388(18) 0.97847(18) 0.38593(18) 0.0164(5) Uani 1 1 d .
N1E N 1.04837(16) 0.98460(17) 0.30306(15) 0.0198(4) Uani 1 1 d .
H11E H 1.0982 1.0062 0.2889 0.024 Uiso 1 1 d R
H12E H 1.0393 0.9568 0.2588 0.024 Uiso 1 1 d R
N2E N 0.91292(16) 0.93564(17) 0.39914(15) 0.0192(4) Uani 1 1 d .
H21E H 0.9054 0.9233 0.3524 0.023 Uiso 1 1 d R
H22E H 0.8603 0.9519 0.4434 0.023 Uiso 1 1 d R
N3E N 0.99359(17) 1.01315(16) 0.45704(15) 0.0206(4) Uani 1 1 d .
H31E H 0.9404 1.0342 0.4985 0.025 Uiso 1 1 d R
H32E H 1.0301 1.0531 0.4278 0.025 Uiso 1 1 d R
C1F C 0.16347(18) 0.72904(18) 0.46167(18) 0.0165(5) Uani 1 1 d .
N1F N 0.10278(17) 0.73010(18) 0.54640(16) 0.0219(4) Uani 1 1 d .
H11F H 0.0570 0.6997 0.5573 0.026 Uiso 1 1 d R
H12F H 0.1060 0.7656 0.5839 0.026 Uiso 1 1 d R
N2F N 0.23476(16) 0.77356(17) 0.43777(16) 0.0203(4) Uani 1 1 d .
H21F H 0.2454 0.7966 0.4849 0.024 Uiso 1 1 d R
H22F H 0.2863 0.7689 0.3926 0.024 Uiso 1 1 d R
N3F N 0.14962(17) 0.68592(17) 0.39974(16) 0.0229(4) Uani 1 1 d .
H31F H 0.1954 0.6779 0.3491 0.028 Uiso 1 1 d R
H32F H 0.1029 0.6573 0.4159 0.028 Uiso 1 1 d R
C1G C 0.8710(2) 0.2328(2) 0.19477(18) 0.0197(5) Uani 1 1 d .
N1G N 0.92122(18) 0.24303(18) 0.10303(16) 0.0247(5) Uani 1 1 d .
H11G H 0.9615 0.2844 0.0822 0.030 Uiso 1 1 d R
H12G H 0.9123 0.1990 0.0676 0.030 Uiso 1 1 d R
N2G N 0.81149(17) 0.17547(17) 0.22602(16) 0.0219(4) Uani 1 1 d .
H21G H 0.8014 0.1549 0.1852 0.026 Uiso 1 1 d R
H22G H 0.7778 0.1757 0.2820 0.026 Uiso 1 1 d R
N3G N 0.88148(19) 0.28295(18) 0.25284(16) 0.0255(5) Uani 1 1 d .
H31G H 0.8552 0.2760 0.3063 0.031 Uiso 1 1 d R
H32G H 0.9239 0.3244 0.2291 0.031 Uiso 1 1 d R
C1H C 0.28029(19) 0.4818(2) 0.64638(18) 0.0181(5) Uani 1 1 d .
N1H N 0.26891(18) 0.42864(18) 0.59309(16) 0.0228(5) Uani 1 1 d .
H11H H 0.2954 0.4396 0.5268 0.027 Uiso 1 1 d R
H12H H 0.2421 0.3832 0.6186 0.027 Uiso 1 1 d R
N2H N 0.23677(18) 0.47284(18) 0.73984(16) 0.0247(5) Uani 1 1 d .
H21H H 0.1950 0.4319 0.7618 0.030 Uiso 1 1 d R
H22H H 0.2387 0.5179 0.7674 0.030 Uiso 1 1 d R
N3H N 0.33494(17) 0.54435(17) 0.60764(16) 0.0212(4) Uani 1 1 d .
H31H H 0.3457 0.5780 0.6452 0.025 Uiso 1 1 d R
H32H H 0.3746 0.5399 0.5495 0.025 Uiso 1 1 d R
C1I C 0.25639(16) 0.94130(18) 0.12771(16) 0.0159(4) Uani 1 1 d .
N1I N 0.25116(15) 0.84476(15) 0.14769(15) 0.0179(4) Uani 1 1 d .
H11I H 0.2969 0.7993 0.1883 0.021 Uiso 1 1 d R
H12I H 0.1937 0.8426 0.1525 0.021 Uiso 1 1 d R
N2I N 0.18272(15) 1.02881(15) 0.07964(15) 0.0204(4) Uani 1 1 d .
H21I H 0.1261 1.0215 0.0668 0.024 Uiso 1 1 d R
H22I H 0.1817 1.0949 0.0744 0.024 Uiso 1 1 d R
N3I N 0.33704(15) 0.94899(15) 0.15315(15) 0.0221(4) Uani 1 1 d .
H31I H 0.3456 1.0060 0.1432 0.026 Uiso 1 1 d R
H32I H 0.3804 0.8884 0.1954 0.026 Uiso 1 1 d R
C1J C 0.45455(17) 0.93987(17) 0.37414(16) 0.0185(4) Uani 1 1 d .
N1J N 0.35817(15) 0.94317(16) 0.40611(14) 0.0223(4) Uani 1 1 d .
H11J H 0.3415 0.9057 0.4657 0.027 Uiso 1 1 d R
H12J H 0.3169 0.9832 0.3760 0.027 Uiso 1 1 d R
N2J N 0.47450(15) 1.00783(17) 0.28987(15) 0.0244(4) Uani 1 1 d .
H21J H 0.4231 1.0617 0.2499 0.029 Uiso 1 1 d R
H22J H 0.5330 1.0165 0.2785 0.029 Uiso 1 1 d R
N3J N 0.53285(15) 0.86818(17) 0.42820(15) 0.0243(4) Uani 1 1 d .
H31J H 0.6018 0.8605 0.4010 0.029 Uiso 1 1 d R
H32J H 0.5232 0.8189 0.4720 0.029 Uiso 1 1 d R
C1K C 0.54686(19) 0.29594(19) 0.98849(18) 0.0249(5) Uani 1 1 d .
N1K N 0.54591(17) 0.21673(17) 1.07180(17) 0.0280(5) Uani 1 1 d .
H11K H 0.6127 0.1712 1.0908 0.034 Uiso 1 1 d R
H12K H 0.4935 0.1961 1.0858 0.034 Uiso 1 1 d R
N2K N 0.45881(17) 0.35751(16) 0.94662(16) 0.0274(4) Uani 1 1 d .
H21K H 0.4044 0.3408 0.9717 0.033 Uiso 1 1 d R
H22K H 0.4552 0.4141 0.8772 0.033 Uiso 1 1 d R
N3K N 0.63345(18) 0.3153(2) 0.9494(2) 0.0376(6) Uani 1 1 d .
H31K H 0.6402 0.3635 0.8923 0.045 Uiso 1 1 d R
H32K H 0.6832 0.2792 0.9850 0.045 Uiso 1 1 d R
C1L C 0.91105(18) 0.7427(2) 0.74905(18) 0.0204(5) Uani 1 1 d .
N1L N 0.90118(16) 0.84233(17) 0.69500(16) 0.0234(4) Uani 1 1 d .
H11L H 0.8510 0.8786 0.6621 0.028 Uiso 1 1 d R
H12L H 0.9578 0.8609 0.6929 0.028 Uiso 1 1 d R
N2L N 0.98958(16) 0.68236(17) 0.80360(16) 0.0250(4) Uani 1 1 d .
H21L H 1.0362 0.7077 0.7863 0.030 Uiso 1 1 d R
H22L H 0.9926 0.6125 0.8328 0.030 Uiso 1 1 d R
N3L N 0.83993(17) 0.70169(19) 0.75217(17) 0.0322(5) Uani 1 1 d .
H31L H 0.8574 0.6255 0.7867 0.039 Uiso 1 1 d R
H32L H 0.7980 0.7377 0.7036 0.039 Uiso 1 1 d R
C1M C 0.28672(19) 0.21897(18) 0.08709(16) 0.0223(5) Uani 1 1 d .
O1M O 0.20003(13) 0.20158(13) 0.12076(13) 0.0275(4) Uani 1 1 d .
O2M O 0.28371(15) 0.30344(15) 0.01624(14) 0.0343(4) Uani 1 1 d .
O3M O 0.37142(14) 0.14945(14) 0.12152(13) 0.0284(4) Uani 1 1 d .
C1N C 0.98216(17) 0.35155(18) 0.61588(16) 0.0196(4) Uani 1 1 d .
O1N O 0.96513(13) 0.29200(13) 0.70246(12) 0.0260(4) Uani 1 1 d .
O2N O 0.91507(14) 0.44709(14) 0.58280(13) 0.0298(4) Uani 1 1 d .
O3N O 1.06535(13) 0.31312(14) 0.55988(12) 0.0262(4) Uani 1 1 d .
O1W O 0.29875(14) 0.21179(16) 0.36874(16) 0.0364(4) Uani 1 1 d .
H11W H 0.2627 0.1962 0.3505 0.044 Uiso 1 1 d R
H12W H 0.2561 0.2620 0.3891 0.044 Uiso 1 1 d R
O2W O 0.66055(14) 0.04495(15) 0.26444(14) 0.0245(4) Uani 1 1 d .
H21W H 0.7283 0.0026 0.2554 0.029 Uiso 1 1 d R
H22W H 0.6638 0.0762 0.3065 0.029 Uiso 1 1 d R
O3W O 0.48700(14) 0.68411(14) 0.55704(13) 0.0230(4) Uani 1 1 d .
H31W H 0.4200 0.7155 0.5790 0.028 Uiso 1 1 d R
H32W H 0.4832 0.6459 0.5307 0.028 Uiso 1 1 d R
O4W O 0.02662(13) 0.21753(15) 0.44131(13) 0.0293(4) Uani 1 1 d .
H41W H -0.0450 0.2423 0.4455 0.035 Uiso 1 1 d R
H42W H 0.0424 0.2481 0.4760 0.035 Uiso 1 1 d R
O5W O 0.85799(13) 0.54101(14) 0.39709(14) 0.0284(4) Uani 1 1 d .
H51W H 0.9066 0.5212 0.3573 0.034 Uiso 1 1 d R
H52W H 0.8800 0.5064 0.4536 0.034 Uiso 1 1 d R
O6W O 0.17618(14) 0.11232(15) 0.31417(14) 0.0268(4) Uani 1 1 d .
H61W H 0.1227 0.1558 0.3441 0.032 Uiso 1 1 d R
H62W H 0.1811 0.1448 0.2537 0.032 Uiso 1 1 d R
O7W O 0.16132(15) 0.40654(16) 0.39679(14) 0.0349(4) Uani 1 1 d .
H71W H 0.1192 0.4073 0.4482 0.042 Uiso 1 1 d R
H72W H 0.1984 0.4360 0.3961 0.042 Uiso 1 1 d R
O8W O 0.56836(16) 0.48674(16) 0.75850(16) 0.0381(5) Uani 1 1 d .
H81W H 0.5051 0.5358 0.7602 0.046 Uiso 1 1 d R
H82W H 0.6095 0.5249 0.7212 0.046 Uiso 1 1 d R
O9W O 0.75939(14) 0.76233(14) 0.37131(13) 0.0320(4) Uani 1 1 d .
H91W H 0.7917 0.6984 0.3739 0.038 Uiso 1 1 d R
H92W H 0.7981 0.8012 0.3370 0.038 Uiso 1 1 d R
O10W O 0.14256(15) 0.33507(15) 0.88541(13) 0.0335(4) Uani 1 1 d .
H101 H 0.1818 0.3205 0.9343 0.040 Uiso 1 1 d R
H102 H 0.1290 0.2855 0.8918 0.040 Uiso 1 1 d R
O11W O 0.02691(15) 0.37073(16) 0.12663(15) 0.0373(4) Uani 1 1 d .
H111 H 0.0910 0.3220 0.1155 0.045 Uiso 1 1 d R
H112 H 0.0596 0.4251 0.0917 0.045 Uiso 1 1 d R
O12W O 0.13795(17) 0.50105(15) 0.03519(15) 0.0399(5) Uani 1 1 d .
H121 H 0.1828 0.4466 0.0333 0.048 Uiso 1 1 d R
H122 H 0.1649 0.5490 -0.0270 0.048 Uiso 1 1 d R
O13W O 0.97514(16) 0.62606(17) 0.52733(18) 0.0398(5) Uani 1 1 d .
H131 H 0.9661 0.5695 0.5467 0.048 Uiso 1 1 d R
H132 H 0.9107 0.6733 0.5257 0.048 Uiso 1 1 d R
O14W O 0.81960(16) 0.38344(17) 0.83679(15) 0.0411(5) Uani 1 1 d .
H141 H 0.8601 0.3760 0.7814 0.049 Uiso 1 1 d R
H142 H 0.7827 0.4487 0.7909 0.049 Uiso 1 1 d R
O15W O 0.02187(17) 0.47892(17) 0.26250(15) 0.0436(5) Uani 1 1 d .
H151 H 0.0248 0.4247 0.2473 0.052 Uiso 1 1 d R
H152 H 0.0792 0.4413 0.3040 0.052 Uiso 1 1 d R
O16W O 0.10872(14) 0.18179(15) 0.83732(13) 0.0313(4) Uani 1 1 d .
H161 H 0.0638 0.2212 0.7936 0.038 Uiso 1 1 d R
H162 H 0.0608 0.1555 0.8803 0.038 Uiso 1 1 d R
O17W O 0.24449(14) 0.22318(15) 0.65100(14) 0.0316(4) Uani 1 1 d .
H171 H 0.2278 0.2018 0.7164 0.038 Uiso 1 1 d R
H172 H 0.1820 0.2416 0.6319 0.038 Uiso 1 1 d R
O18W O 0.75184(15) 0.77678(14) 0.55669(14) 0.0334(4) Uani 1 1 d .
H181 H 0.7449 0.8453 0.5460 0.040 Uiso 1 1 d R
H182 H 0.7463 0.7828 0.5009 0.040 Uiso 1 1 d R
O19W O 0.93544(18) 0.48039(17) 0.88427(18) 0.0491(6) Uani 1 1 d .
H191 H 0.9014 0.4419 0.8753 0.059 Uiso 1 1 d R
H192 H 0.9996 0.4341 0.8879 0.059 Uiso 1 1 d R
O20W O 0.73280(17) 0.56242(17) 0.66539(19) 0.0544(6) Uani 1 1 d .
H201 H 0.7977 0.5234 0.6486 0.065 Uiso 1 1 d R
H202 H 0.7208 0.6341 0.6278 0.065 Uiso 1 1 d R

loop_
_atom_site_aniso_label
_atom_site_aniso_U_11
_atom_site_aniso_U_22
_atom_site_aniso_U_33
_atom_site_aniso_U_23
_atom_site_aniso_U_13
_atom_site_aniso_U_12
Cu1 0.01131(12) 0.01403(12) 0.00813(12) -0.00231(9) -0.00173(9) -0.00213(10)
Cu2 0.01192(12) 0.01502(12) 0.00832(12) -0.00261(10) -0.00186(9) -0.00266(10)
N1A 0.0164(10) 0.0165(9) 0.0107(9) -0.0048(7) -0.0020(7) -0.0044(8)
C2A 0.0168(11) 0.0150(10) 0.0122(11) -0.0045(8) -0.0041(8) -0.0020(9)
P3A 0.0161(3) 0.0139(3) 0.0124(3) -0.0040(2) -0.0038(2) -0.0053(2)
O31A 0.0229(9) 0.0241(9) 0.0267(10) 0.0057(7) -0.0121(7) -0.0129(8)
O32A 0.0337(11) 0.0188(8) 0.0204(9) -0.0112(7) -0.0023(8) -0.0062(8)
C4A 0.0118(10) 0.0138(10) 0.0093(10) -0.0043(8) -0.0010(8) -0.0031(8)
O41A 0.0106(7) 0.0161(7) 0.0082(7) -0.0048(6) -0.0001(6) -0.0012(6)
C41A 0.0159(11) 0.0155(10) 0.0100(10) -0.0005(8) -0.0057(8) -0.0074(9)
C42A 0.0258(13) 0.0171(11) 0.0185(12) -0.0076(9) -0.0044(9) -0.0076(10)
C43A 0.0372(15) 0.0230(12) 0.0324(15) -0.0063(11) -0.0111(11) -0.0168(12)
C44A 0.0273(13) 0.0302(13) 0.0250(14) 0.0031(10) -0.0083(10) -0.0199(11)
C45A 0.0167(11) 0.0350(14) 0.0174(12) -0.0027(10) -0.0007(9) -0.0136(11)
C46A 0.0165(11) 0.0239(12) 0.0136(11) -0.0063(9) -0.0009(9) -0.0083(10)
P5A 0.0128(3) 0.0151(3) 0.0084(3) -0.0037(2) -0.0010(2) -0.0048(2)
O51A 0.0157(8) 0.0215(8) 0.0156(8) -0.0075(6) -0.0032(6) -0.0078(6)
O52A 0.0179(8) 0.0203(8) 0.0101(8) -0.0067(6) 0.0013(6) -0.0051(7)
C6A 0.0168(11) 0.0151(10) 0.0132(11) -0.0031(8) -0.0010(9) -0.0057(9)
N7A 0.0178(10) 0.0136(9) 0.0119(9) -0.0029(7) -0.0025(7) -0.0039(8)
N1B 0.0133(9) 0.0170(9) 0.0096(9) -0.0022(7) -0.0040(7) -0.0018(8)
C2B 0.0170(11) 0.0163(11) 0.0142(11) -0.0038(9) -0.0028(9) -0.0003(9)
P3B 0.0202(3) 0.0146(3) 0.0124(3) -0.0022(2) -0.0037(2) -0.0078(2)
O31B 0.0324(11) 0.0315(10) 0.0366(12) 0.0117(9) -0.0141(9) -0.0226(9)
O32B 0.0430(12) 0.0168(8) 0.0164(9) -0.0080(7) -0.0033(8) -0.0061(8)
C4B 0.0106(10) 0.0151(10) 0.0092(10) -0.0044(8) 0.0005(8) -0.0039(8)
O41B 0.0115(7) 0.0197(8) 0.0082(7) -0.0041(6) 0.0003(6) -0.0018(6)
C41B 0.0153(10) 0.0158(10) 0.0088(10) -0.0034(8) -0.0011(8) -0.0069(9)
C42B 0.0223(12) 0.0207(12) 0.0217(13) -0.0081(10) -0.0025(10) -0.0078(10)
C43B 0.0416(16) 0.0235(12) 0.0251(13) -0.0070(10) -0.0084(11) -0.0180(12)
C44B 0.0344(14) 0.0371(15) 0.0195(13) 0.0035(11) -0.0081(10) -0.0275(12)
C45B 0.0187(12) 0.0418(15) 0.0140(12) -0.0049(10) 0.0006(9) -0.0156(12)
C46B 0.0182(11) 0.0222(11) 0.0124(11) -0.0060(9) -0.0020(9) -0.0084(10)
P5B 0.0123(3) 0.0158(3) 0.0082(3) -0.0036(2) -0.0014(2) -0.0043(2)
O51B 0.0163(8) 0.0266(9) 0.0148(8) -0.0054(7) -0.0039(6) -0.0085(7)
O52B 0.0155(8) 0.0235(8) 0.0103(8) -0.0054(6) -0.0007(6) -0.0064(7)
C6B 0.0161(11) 0.0163(11) 0.0133(11) -0.0006(8) -0.0006(9) -0.0065(9)
N7B 0.0150(9) 0.0155(9) 0.0136(9) -0.0034(7) -0.0022(7) -0.0046(8)
Cu3 0.01463(12) 0.01170(12) 0.00964(12) -0.00051(9) -0.00478(9) -0.00516(10)
Cu4 0.01572(13) 0.01204(12) 0.01076(12) -0.00072(9) -0.00601(10) -0.00537(10)
N1C 0.0205(10) 0.0138(9) 0.0147(10) -0.0045(7) -0.0072(8) -0.0029(8)
C2C 0.0204(11) 0.0153(10) 0.0128(11) -0.0029(8) -0.0070(9) -0.0056(9)
P3C 0.0113(3) 0.0115(2) 0.0087(3) -0.0018(2) -0.0029(2) -0.0039(2)
O31C 0.0175(8) 0.0184(8) 0.0097(8) -0.0019(6) -0.0011(6) -0.0085(7)
O32C 0.0144(8) 0.0149(8) 0.0129(8) -0.0006(6) -0.0052(6) -0.0039(7)
C4C 0.0137(10) 0.0115(10) 0.0060(10) -0.0013(7) -0.0022(8) -0.0041(8)
O41C 0.0136(7) 0.0089(7) 0.0095(7) 0.0006(6) -0.0058(6) -0.0028(6)
C41C 0.0126(10) 0.0168(10) 0.0089(10) -0.0037(8) -0.0023(8) -0.0061(9)
C42C 0.0178(11) 0.0185(11) 0.0145(11) -0.0057(9) 0.0001(9) -0.0027(9)
C43C 0.0220(12) 0.0277(13) 0.0178(12) -0.0102(10) 0.0036(10) -0.0043(10)
C44C 0.0261(13) 0.0342(14) 0.0116(11) -0.0089(10) 0.0055(10) -0.0167(11)
C45C 0.0282(13) 0.0244(12) 0.0100(11) 0.0017(9) -0.0057(9) -0.0163(11)
C46C 0.0153(10) 0.0165(10) 0.0130(11) -0.0036(8) -0.0015(8) -0.0075(9)
P5C 0.0128(3) 0.0109(2) 0.0094(3) -0.0030(2) -0.0025(2) -0.0034(2)
O51C 0.0174(8) 0.0160(7) 0.0079(7) -0.0037(6) -0.0013(6) -0.0057(6)
O52C 0.0174(8) 0.0139(8) 0.0162(8) -0.0050(6) -0.0055(6) -0.0018(7)
C6C 0.0158(11) 0.0158(10) 0.0167(11) -0.0022(9) -0.0042(8) -0.0066(9)
N7C 0.0132(9) 0.0160(9) 0.0168(9) -0.0036(7) -0.0037(7) -0.0056(7)
N1D 0.0366(13) 0.0161(10) 0.0223(11) -0.0059(8) -0.0140(9) -0.0051(9)
C2D 0.0184(11) 0.0177(11) 0.0127(11) -0.0036(9) -0.0040(9) -0.0069(9)
P3D 0.0121(3) 0.0132(3) 0.0084(3) -0.0021(2) -0.0024(2) -0.0042(2)
O31D 0.0163(8) 0.0196(8) 0.0107(8) -0.0024(6) -0.0014(6) -0.0067(7)
O32D 0.0139(8) 0.0176(8) 0.0110(8) -0.0032(6) -0.0032(6) -0.0022(7)
C4D 0.0106(10) 0.0111(9) 0.0091(10) -0.0007(8) -0.0042(8) -0.0020(8)
O41D 0.0131(7) 0.0106(7) 0.0097(7) -0.0001(6) -0.0044(6) -0.0032(6)
C41D 0.0154(10) 0.0164(10) 0.0100(10) -0.0058(8) -0.0002(8) -0.0080(9)
C42D 0.0184(11) 0.0196(11) 0.0169(11) -0.0052(9) -0.0030(9) -0.0042(9)
C43D 0.0223(12) 0.0315(13) 0.0211(13) -0.0139(11) 0.0044(10) -0.0083(11)
C44D 0.0294(13) 0.0310(13) 0.0109(11) -0.0062(10) 0.0031(9) -0.0181(11)
C45D 0.0240(12) 0.0209(11) 0.0125(11) -0.0015(9) -0.0040(9) -0.0102(10)
C46D 0.0169(11) 0.0165(10) 0.0098(10) -0.0013(8) -0.0052(8) -0.0076(9)
P5D 0.0134(3) 0.0117(2) 0.0096(3) -0.0034(2) -0.0027(2) -0.0031(2)
O51D 0.0186(8) 0.0164(8) 0.0110(8) -0.0041(6) -0.0019(6) -0.0058(7)
O52D 0.0181(8) 0.0136(8) 0.0179(8) -0.0057(6) -0.0058(6) -0.0022(7)
C6D 0.0175(11) 0.0129(10) 0.0142(11) -0.0011(8) -0.0033(8) -0.0059(9)
N7D 0.0140(9) 0.0181(9) 0.0160(9) -0.0026(7) -0.0022(7) -0.0055(8)
C1E 0.0173(11) 0.0134(10) 0.0145(11) -0.0036(8) -0.0048(9) -0.0006(9)
N1E 0.0181(10) 0.0282(11) 0.0174(10) -0.0113(8) 0.0025(8) -0.0108(9)
N2E 0.0192(10) 0.0250(10) 0.0137(10) -0.0078(8) -0.0004(8) -0.0072(9)
N3E 0.0268(11) 0.0233(10) 0.0145(9) -0.0095(8) -0.0003(8) -0.0096(9)
C1F 0.0157(11) 0.0145(10) 0.0162(11) -0.0059(8) -0.0065(9) 0.0011(9)
N1F 0.0196(10) 0.0306(11) 0.0209(10) -0.0135(9) 0.0021(8) -0.0116(9)
N2F 0.0193(10) 0.0249(11) 0.0185(11) -0.0092(8) 0.0006(8) -0.0086(9)
N3F 0.0243(11) 0.0253(10) 0.0224(11) -0.0132(9) -0.0001(8) -0.0082(9)
C1G 0.0221(12) 0.0181(11) 0.0152(12) -0.0044(9) -0.0025(9) -0.0039(10)
N1G 0.0364(13) 0.0303(11) 0.0150(10) -0.0108(9) 0.0065(9) -0.0209(10)
N2G 0.0271(11) 0.0237(10) 0.0155(11) -0.0065(8) -0.0018(8) -0.0092(9)
N3G 0.0363(13) 0.0329(12) 0.0136(10) -0.0114(9) 0.0054(9) -0.0189(11)
C1H 0.0194(12) 0.0177(11) 0.0142(11) -0.0046(9) -0.0021(9) -0.0036(10)
N1H 0.0337(12) 0.0281(11) 0.0134(10) -0.0058(8) 0.0012(8) -0.0199(10)
N2H 0.0356(13) 0.0277(11) 0.0180(10) -0.0109(9) 0.0066(9) -0.0199(10)
N3H 0.0261(11) 0.0266(11) 0.0160(11) -0.0075(9) 0.0024(9) -0.0159(10)
C1I 0.0150(10) 0.0191(11) 0.0136(10) -0.0072(8) 0.0008(8) -0.0055(9)
N1I 0.0151(9) 0.0145(9) 0.0230(10) -0.0043(7) -0.0053(7) -0.0035(7)
N2I 0.0198(9) 0.0149(9) 0.0236(10) -0.0012(7) -0.0076(8) -0.0042(8)
N3I 0.0213(9) 0.0174(9) 0.0290(10) -0.0040(8) -0.0076(8) -0.0079(8)
C1J 0.0209(10) 0.0190(10) 0.0166(10) -0.0067(8) 0.0000(8) -0.0078(8)
N1J 0.0192(9) 0.0246(10) 0.0179(9) 0.0024(8) -0.0032(7) -0.0093(8)
N2J 0.0180(9) 0.0311(11) 0.0209(10) -0.0007(8) -0.0004(7) -0.0122(8)
N3J 0.0192(9) 0.0264(11) 0.0217(10) 0.0003(8) -0.0019(8) -0.0090(8)
C1K 0.0261(12) 0.0221(11) 0.0301(13) -0.0185(10) 0.0047(10) -0.0074(9)
N1K 0.0265(11) 0.0215(10) 0.0338(12) -0.0084(9) -0.0061(9) -0.0045(9)
N2K 0.0310(11) 0.0217(10) 0.0257(10) -0.0050(8) 0.0022(9) -0.0101(9)
N3K 0.0318(12) 0.0361(13) 0.0501(15) -0.0219(11) 0.0086(11) -0.0160(10)
C1L 0.0173(11) 0.0291(12) 0.0202(12) -0.0140(10) 0.0033(9) -0.0107(10)
N1L 0.0162(9) 0.0285(11) 0.0244(11) -0.0055(9) -0.0048(8) -0.0074(9)
N2L 0.0216(10) 0.0266(11) 0.0276(11) -0.0072(8) -0.0053(8) -0.0086(8)
N3L 0.0319(11) 0.0385(12) 0.0326(12) -0.0031(10) -0.0097(9) -0.0212(10)
C1M 0.0288(12) 0.0199(11) 0.0171(11) -0.0046(9) -0.0006(9) -0.0093(9)
O1M 0.0285(9) 0.0237(9) 0.0303(9) -0.0065(7) -0.0011(7) -0.0112(7)
O2M 0.0313(10) 0.0270(9) 0.0317(10) 0.0051(8) -0.0011(8) -0.0104(8)
O3M 0.0283(9) 0.0260(9) 0.0257(9) 0.0005(7) -0.0066(7) -0.0092(7)
C1N 0.0212(11) 0.0222(11) 0.0174(10) -0.0068(9) -0.0023(8) -0.0088(9)
O1N 0.0290(9) 0.0239(8) 0.0213(8) -0.0035(7) -0.0012(7) -0.0090(7)
O2N 0.0328(10) 0.0226(9) 0.0266(9) -0.0029(7) -0.0029(7) -0.0063(7)
O3N 0.0223(8) 0.0318(9) 0.0258(9) -0.0117(7) 0.0016(7) -0.0103(7)
O1W 0.0268(9) 0.0361(10) 0.0565(13) -0.0190(10) -0.0112(9) -0.0128(8)
O2W 0.0185(9) 0.0347(10) 0.0273(10) -0.0199(8) -0.0007(7) -0.0083(8)
O3W 0.0241(9) 0.0264(9) 0.0231(9) -0.0141(7) -0.0005(7) -0.0088(8)
O4W 0.0220(8) 0.0419(10) 0.0340(10) -0.0239(8) 0.0018(7) -0.0130(8)
O5W 0.0261(9) 0.0302(9) 0.0317(10) -0.0089(8) -0.0092(7) -0.0095(7)
O6W 0.0212(9) 0.0285(9) 0.0251(9) -0.0062(7) -0.0018(7) -0.0051(7)
O7W 0.0333(10) 0.0508(12) 0.0315(10) -0.0157(9) 0.0052(8) -0.0269(9)
O8W 0.0338(11) 0.0283(10) 0.0402(12) -0.0036(8) -0.0065(9) -0.0035(8)
O9W 0.0329(10) 0.0261(9) 0.0328(10) -0.0100(8) 0.0115(8) -0.0131(8)
O10W 0.0436(11) 0.0362(10) 0.0263(9) -0.0016(8) -0.0077(8) -0.0235(9)
O11W 0.0306(10) 0.0324(10) 0.0468(12) -0.0111(9) 0.0053(8) -0.0145(8)
O12W 0.0526(12) 0.0236(9) 0.0382(11) -0.0093(8) 0.0109(9) -0.0166(9)
O13W 0.0256(10) 0.0313(11) 0.0665(15) -0.0145(10) -0.0061(10) -0.0130(9)
O14W 0.0372(11) 0.0465(12) 0.0342(11) -0.0152(9) 0.0097(9) -0.0139(9)
O15W 0.0484(12) 0.0383(11) 0.0368(11) -0.0086(9) -0.0073(9) -0.0092(10)
O16W 0.0337(10) 0.0363(10) 0.0265(9) 0.0003(8) -0.0060(7) -0.0212(8)
O17W 0.0293(9) 0.0367(10) 0.0311(10) -0.0075(8) -0.0023(8) -0.0164(8)
O18W 0.0462(11) 0.0201(9) 0.0353(10) -0.0021(7) -0.0175(8) -0.0112(8)
O19W 0.0481(13) 0.0296(11) 0.0653(15) -0.0108(10) -0.0081(11) -0.0111(10)
O20W 0.0328(11) 0.0313(11) 0.0709(16) 0.0000(11) 0.0121(11) -0.0055(9)

loop_
_atom_type_symbol
_atom_type_description
_atom_type_scat_dispersion_real
_atom_type_scat_dispersion_imag
_atom_type_scat_source
C C 0.0033 0.0016 'International Tables Vol C Tables 4.2.6.8 and 6.1.1.4'
H H 0.0000 0.0000 'International Tables Vol C Tables 4.2.6.8 and 6.1.1.4'
N N 0.0061 0.0033 'International Tables Vol C Tables 4.2.6.8 and 6.1.1.4'
O O 0.0106 0.0060 'International Tables Vol C Tables 4.2.6.8 and 6.1.1.4'
P P 0.1023 0.0942 'International Tables Vol C Tables 4.2.6.8 and 6.1.1.4'
Cu Cu 0.3201 1.2651 'International Tables Vol C Tables 4.2.6.8 and 6.1.1.4'

loop_
_geom_angle_atom_site_label_1
_geom_angle_atom_site_label_2
_geom_angle_atom_site_label_3
_geom_angle
O41B Cu1 O41A 78.37(6)
O41B Cu1 N7B 99.38(7)
O41A Cu1 N7B 174.52(7)
O41B Cu1 N1A 164.70(7)
O41A Cu1 N1A 90.02(7)
N7B Cu1 N1A 93.02(8)
O41B Cu1 Cu2 39.84(5)
O41A Cu1 Cu2 38.53(4)
N7B Cu1 Cu2 138.94(6)
N1A Cu1 Cu2 127.96(6)
O41A Cu2 O41B 78.49(6)
O41A Cu2 N1B 163.77(7)
O41B Cu2 N1B 89.05(7)
O41A Cu2 N7A 101.00(7)
O41B Cu2 N7A 175.49(8)
N1B Cu2 N7A 92.23(8)
O41A Cu2 Cu1 39.99(4)
O41B Cu2 Cu1 38.50(5)
N1B Cu2 Cu1 126.70(6)
N7A Cu2 Cu1 140.86(6)
C2A N1A Cu1 112.69(14)
C2A N1A H11A 109.1
Cu1 N1A H11A 109.1
C2A N1A H12A 109.1
Cu1 N1A H12A 109.1
H11A N1A H12A 107.8
N1A C2A P3A 109.91(15)
N1A C2A H21A 109.7
P3A C2A H21A 109.7
N1A C2A H22A 109.7
P3A C2A H22A 109.7
H21A C2A H22A 108.2
O32A P3A O31A 118.09(11)
O32A P3A C2A 108.30(11)
O31A P3A C2A 106.77(11)
O32A P3A C4A 113.56(10)
O31A P3A C4A 105.38(10)
C2A P3A C4A 103.62(10)
O41A C4A C41A 110.93(17)
O41A C4A P5A 106.86(14)
C41A C4A P5A 111.20(15)
O41A C4A P3A 106.58(14)
C41A C4A P3A 111.50(15)
P5A C4A P3A 109.57(11)
C4A O41A Cu2 127.72(13)
C4A O41A Cu1 120.06(13)
Cu2 O41A Cu1 101.48(7)
C46A C41A C42A 118.2(2)
C46A C41A C4A 121.5(2)
C42A C41A C4A 120.2(2)
C43A C42A C41A 119.9(2)
C43A C42A H42A 120.1
C41A C42A H42A 120.1
C44A C43A C42A 120.9(2)
C44A C43A H43A 119.5
C42A C43A H43A 119.5
C45A C44A C43A 119.3(2)
C45A C44A H44A 120.3
C43A C44A H44A 120.3
C44A C45A C46A 120.2(2)
C44A C45A H45A 119.9
C46A C45A H45A 119.9
C45A C46A C41A 121.4(2)
C45A C46A H46A 119.3
C41A C46A H46A 119.3
O51A P5A O52A 117.02(9)
O51A P5A C6A 107.89(10)
O52A P5A C6A 109.47(10)
O51A P5A C4A 107.84(9)
O52A P5A C4A 111.30(10)
C6A P5A C4A 102.24(10)
N7A C6A P5A 110.12(14)
N7A C6A H61A 109.6
P5A C6A H61A 109.6
N7A C6A H62A 109.6
P5A C6A H62A 109.6
H61A C6A H62A 108.2
C6A N7A Cu2 115.25(14)
C6A N7A H71A 108.5
Cu2 N7A H71A 108.5
C6A N7A H72A 108.5
Cu2 N7A H72A 108.5
H71A N7A H72A 107.5
C2B N1B Cu2 111.84(14)
C2B N1B H11B 109.2
Cu2 N1B H11B 109.2
C2B N1B H12B 109.2
Cu2 N1B H12B 109.2
H11B N1B H12B 107.9
N1B C2B P3B 109.94(16)
N1B C2B H21B 109.7
P3B C2B H21B 109.7
N1B C2B H22B 109.7
P3B C2B H22B 109.7
H21B C2B H22B 108.2
O31B P3B O32B 118.00(12)
O31B P3B C2B 108.12(11)
O32B P3B C2B 107.72(11)
O31B P3B C4B 106.36(11)
O32B P3B C4B 113.00(10)
C2B P3B C4B 102.44(10)
O41B C4B C41B 111.14(17)
O41B C4B P5B 107.63(14)
C41B C4B P5B 108.26(14)
O41B C4B P3B 105.89(14)
C41B C4B P3B 114.40(15)
P5B C4B P3B 109.32(11)
C4B O41B Cu1 129.50(13)
C4B O41B Cu2 120.23(13)
Cu1 O41B Cu2 101.65(7)
C42B C41B C46B 118.4(2)
C42B C41B C4B 120.6(2)
C46B C41B C4B 120.89(19)
C41B C42B C43B 121.1(2)
C41B C42B H42B 119.4
C43B C42B H42B 119.4
C44B C43B C42B 119.8(2)
C44B C43B H43B 120.1
C42B C43B H43B 120.1
C45B C44B C43B 119.7(2)
C45B C44B H44B 120.2
C43B C44B H44B 120.2
C44B C45B C46B 120.7(2)
C44B C45B H45B 119.6
C46B C45B H45B 119.6
C45B C46B C41B 120.3(2)
C45B C46B H46B 119.9
C41B C46B H46B 119.9
O51B P5B O52B 116.66(10)
O51B P5B C6B 108.90(10)
O52B P5B C6B 107.26(10)
O51B P5B C4B 108.65(10)
O52B P5B C4B 111.30(10)
C6B P5B C4B 103.20(10)
N7B C6B P5B 112.08(14)
N7B C6B H61B 109.2
P5B C6B H61B 109.2
N7B C6B H62B 109.2
P5B C6B H62B 109.2
H61B C6B H62B 107.9
C6B N7B Cu1 117.97(14)
C6B N7B H71B 107.8
Cu1 N7B H71B 107.8
C6B N7B H72B 107.8
Cu1 N7B H72B 107.8
H71B N7B H72B 107.2
O41C Cu3 O41D 78.72(6)
O41C Cu3 N7D 167.96(7)
O41D Cu3 N7D 92.08(7)
O41C Cu3 N1C 94.04(7)
O41D Cu3 N1C 167.67(7)
N7D Cu3 N1C 96.32(8)
O41C Cu3 Cu4 39.57(4)
O41D Cu3 Cu4 39.16(4)
N7D Cu3 Cu4 130.71(6)
N1C Cu3 Cu4 132.94(6)
O41D Cu4 O41C 78.58(6)
O41D Cu4 N1D 95.30(8)
O41C Cu4 N1D 168.18(9)
O41D Cu4 N7C 163.04(7)
O41C Cu4 N7C 89.13(7)
N1D Cu4 N7C 98.75(9)
O41D Cu4 O51C 104.19(6)
O41C Cu4 O51C 80.38(6)
N1D Cu4 O51C 91.49(7)
N7C Cu4 O51C 84.96(7)
O41D Cu4 Cu3 39.49(4)
O41C Cu4 Cu3 39.09(4)
N1D Cu4 Cu3 133.88(7)
N7C Cu4 Cu3 127.38(6)
O51C Cu4 Cu3 92.39(4)
C2C N1C Cu3 115.58(14)
C2C N1C H11C 108.4
Cu3 N1C H11C 108.4
C2C N1C H12C 108.4
Cu3 N1C H12C 108.4
H11C N1C H12C 107.4
N1C C2C P3C 110.04(15)
N1C C2C H21C 109.7
P3C C2C H21C 109.7
N1C C2C H22C 109.7
P3C C2C H22C 109.7
H21C C2C H22C 108.2
O31C P3C O32C 117.46(9)
O31C P3C C2C 106.20(10)
O32C P3C C2C 109.79(10)
O31C P3C C4C 107.58(9)
O32C P3C C4C 112.12(9)
C2C P3C C4C 102.49(10)
O41C C4C C41C 111.40(18)
O41C C4C P3C 105.68(13)
C41C C4C P3C 110.82(14)
O41C C4C P5C 107.30(14)
C41C C4C P5C 109.69(14)
P3C C4C P5C 111.84(11)
C4C O41C Cu3 122.92(12)
C4C O41C Cu4 118.81(12)
Cu3 O41C Cu4 101.34(7)
C46C C41C C42C 118.6(2)
C46C C41C C4C 121.5(2)
C42C C41C C4C 120.0(2)
C43C C42C C41C 120.5(2)
C43C C42C H42C 119.7
C41C C42C H42C 119.7
C44C C43C C42C 120.4(2)
C44C C43C H43C 119.8
C42C C43C H43C 119.8
C43C C44C C45C 119.7(2)
C43C C44C H44C 120.2
C45C C44C H44C 120.2
C44C C45C C46C 120.1(2)
C44C C45C H45C 119.9
C46C C45C H45C 119.9
C41C C46C C45C 120.7(2)
C41C C46C H46C 119.7
C45C C46C H46C 119.7
O52C P5C O51C 117.93(10)
O52C P5C C6C 110.71(10)
O51C P5C C6C 105.12(10)
O52C P5C C4C 112.86(10)
O51C P5C C4C 105.90(9)
C6C P5C C4C 103.02(10)
P5C O51C Cu4 93.69(8)
N7C C6C P5C 108.52(14)
N7C C6C H61C 110.0
P5C C6C H61C 110.0
N7C C6C H62C 110.0
P5C C6C H62C 110.0
H61C C6C H62C 108.4
C6C N7C Cu4 113.94(14)
C6C N7C H71C 108.8
Cu4 N7C H71C 108.8
C6C N7C H72C 108.8
Cu4 N7C H72C 108.8
H71C N7C H72C 107.7
C2D N1D Cu4 115.20(15)
C2D N1D H11D 108.5
Cu4 N1D H11D 108.5
C2D N1D H12D 108.5
Cu4 N1D H12D 108.5
H11D N1D H12D 107.5
N1D C2D P3D 109.77(16)
N1D C2D H21D 109.7
P3D C2D H21D 109.7
N1D C2D H22D 109.7
P3D C2D H22D 109.7
H21D C2D H22D 108.2
O32D P3D O31D 117.20(9)
O32D P3D C2D 110.18(10)
O31D P3D C2D 105.97(10)
O32D P3D C4D 111.75(9)
O31D P3D C4D 108.31(9)
C2D P3D C4D 102.25(10)
O41D C4D C41D 111.59(18)
O41D C4D P5D 106.43(14)
C41D C4D P5D 110.13(14)
O41D C4D P3D 106.40(13)
C41D C4D P3D 109.61(15)
P5D C4D P3D 112.60(11)
C4D O41D Cu4 121.50(12)
C4D O41D Cu3 120.57(12)
Cu4 O41D Cu3 101.34(7)
C42D C41D C46D 118.4(2)
C42D C41D C4D 120.3(2)
C46D C41D C4D 121.3(2)
C43D C42D C41D 120.4(2)
C43D C42D H42D 119.8
C41D C42D H42D 119.8
C44D C43D C42D 120.8(2)
C44D C43D H43D 119.6
C42D C43D H43D 119.6
C43D C44D C45D 119.0(2)
C43D C44D H44D 120.5
C45D C44D H44D 120.5
C46D C45D C44D 120.8(2)
C46D C45D H45D 119.6
C44D C45D H45D 119.6
C45D C46D C41D 120.5(2)
C45D C46D H46D 119.8
C41D C46D H46D 119.8
O52D P5D O51D 117.20(10)
O52D P5D C6D 109.27(10)
O51D P5D C6D 106.08(10)
O52D P5D C4D 113.23(9)
O51D P5D C4D 106.46(9)
C6D P5D C4D 103.51(10)
N7D C6D P5D 110.19(14)
N7D C6D H61D 109.6
P5D C6D H61D 109.6
N7D C6D H62D 109.6
P5D C6D H62D 109.6
H61D C6D H62D 108.1
C6D N7D Cu3 113.98(13)
C6D N7D H71D 108.8
Cu3 N7D H71D 108.8
C6D N7D H72D 108.8
Cu3 N7D H72D 108.8
H71D N7D H72D 107.7
N2E C1E N1E 120.4(2)
N2E C1E N3E 120.5(2)
N1E C1E N3E 119.1(2)
C1E N1E H11E 128.0
C1E N1E H12E 114.5
H11E N1E H12E 117.3
C1E N2E H21E 116.4
C1E N2E H22E 116.9
H21E N2E H22E 119.7
C1E N3E H31E 119.7
C1E N3E H32E 104.8
H31E N3E H32E 119.5
N1F C1F N2F 120.1(2)
N1F C1F N3F 119.2(2)
N2F C1F N3F 120.7(2)
C1F N1F H11F 115.3
C1F N1F H12F 119.6
H11F N1F H12F 124.8
C1F N2F H21F 117.4
C1F N2F H22F 130.7
H21F N2F H22F 109.3
C1F N3F H31F 117.5
C1F N3F H32F 120.0
H31F N3F H32F 121.6
N2G C1G N3G 120.8(2)
N2G C1G N1G 120.0(2)
N3G C1G N1G 119.2(2)
C1G N1G H11G 118.6
C1G N1G H12G 113.0
H11G N1G H12G 128.3
C1G N2G H21G 116.0
C1G N2G H22G 116.4
H21G N2G H22G 126.1
C1G N3G H31G 120.5
C1G N3G H32G 119.8
H31G N3G H32G 119.6
N3H C1H N1H 120.2(2)
N3H C1H N2H 119.2(2)
N1H C1H N2H 120.6(2)
C1H N1H H11H 119.7
C1H N1H H12H 120.9
H11H N1H H12H 119.3
C1H N2H H21H 115.5
C1H N2H H22H 115.6
H21H N2H H22H 127.1
C1H N3H H31H 120.2
C1H N3H H32H 118.6
H31H N3H H32H 119.4
N3I C1I N1I 119.6(2)
N3I C1I N2I 120.6(2)
N1I C1I N2I 119.7(2)
C1I N1I H11I 107.7
C1I N1I H12I 117.4
H11I N1I H12I 122.4
C1I N2I H21I 118.6
C1I N2I H22I 118.8
H21I N2I H22I 120.8
C1I N3I H31I 125.1
C1I N3I H32I 117.7
H31I N3I H32I 116.1
N1J C1J N2J 120.9(2)
N1J C1J N3J 119.7(2)
N2J C1J N3J 119.5(2)
C1J N1J H11J 122.5
C1J N1J H12J 117.7
H11J N1J H12J 119.2
C1J N2J H21J 123.8
C1J N2J H22J 119.0
H21J N2J H22J 114.8
C1J N3J H31J 118.8
C1J N3J H32J 118.9
H31J N3J H32J 118.3
N3K C1K N2K 119.9(2)
N3K C1K N1K 120.9(2)
N2K C1K N1K 119.2(2)
C1K N1K H11K 113.3
C1K N1K H12K 117.0
H11K N1K H12K 123.5
C1K N2K H21K 117.9
C1K N2K H22K 123.6
H21K N2K H22K 117.1
C1K N3K H31K 125.1
C1K N3K H32K 113.9
H31K N3K H32K 120.9
N2L C1L N1L 120.6(2)
N2L C1L N3L 118.2(2)
N1L C1L N3L 121.2(2)
C1L N1L H11L 118.7
C1L N1L H12L 114.5
H11L N1L H12L 126.3
C1L N2L H21L 110.6
C1L N2L H22L 113.2
H21L N2L H22L 131.0
C1L N3L H31L 115.8
C1L N3L H32L 114.7
H31L N3L H32L 124.4
O3M C1M O2M 122.3(2)
O3M C1M O1M 119.6(2)
O2M C1M O1M 118.0(2)
O1N C1N O2N 120.7(2)
O1N C1N O3N 119.2(2)
O2N C1N O3N 120.0(2)
H11W O1W H12W 100.1
H21W O2W H22W 100.8
H31W O3W H32W 101.9
H41W O4W H42W 107.1
H51W O5W H52W 105.9
H61W O6W H62W 108.1
H71W O7W H72W 109.1
H81W O8W H82W 104.4
H91W O9W H92W 110.7
H101 O10W H102 109.7
H111 O11W H112 85.0
H121 O12W H122 97.6
H131 O13W H132 102.0
H141 O14W H142 79.4
H151 O15W H152 97.6
H161 O16W H162 91.6
H171 O17W H172 97.9
H181 O18W H182 95.8
H191 O19W H192 102.4
H201 O20W H202 107.5

loop_
_geom_bond_atom_site_label_1
_geom_bond_atom_site_label_2
_geom_bond_distance
Cu1 O41B 1.9275(16)
Cu1 O41A 1.9883(15)
Cu1 N7B 1.9982(19)
Cu1 N1A 2.001(2)
Cu1 Cu2 3.0321(3)
Cu2 O41A 1.9274(16)
Cu2 O41B 1.9835(15)
Cu2 N1B 1.9865(19)
Cu2 N7A 2.0044(19)
N1A C2A 1.490(3)
N1A H11A 0.9200
N1A H12A 0.9200
C2A P3A 1.815(2)
C2A H21A 0.9900
C2A H22A 0.9900
P3A O32A 1.4958(19)
P3A O31A 1.5112(17)
P3A C4A 1.866(2)
C4A O41A 1.429(3)
C4A C41A 1.522(3)
C4A P5A 1.859(2)
C41A C46A 1.393(3)
C41A C42A 1.403(3)
C42A C43A 1.391(3)
C42A H42A 0.9500
C43A C44A 1.387(4)
C43A H43A 0.9500
C44A C45A 1.380(4)
C44A H44A 0.9500
C45A C46A 1.381(3)
C45A H45A 0.9500
C46A H46A 0.9500
P5A O51A 1.5076(16)
P5A O52A 1.5107(16)
P5A C6A 1.818(2)
C6A N7A 1.483(3)
C6A H61A 0.9900
C6A H62A 0.9900
N7A H71A 0.9200
N7A H72A 0.9200
N1B C2B 1.476(3)
N1B H11B 0.9200
N1B H12B 0.9200
C2B P3B 1.829(2)
C2B H21B 0.9900
C2B H22B 0.9900
P3B O31B 1.4951(19)
P3B O32B 1.5044(19)
P3B C4B 1.872(2)
C4B O41B 1.430(3)
C4B C41B 1.526(3)
C4B P5B 1.868(2)
C41B C42B 1.386(3)
C41B C46B 1.401(3)
C42B C43B 1.394(3)
C42B H42B 0.9500
C43B C44B 1.386(4)
C43B H43B 0.9500
C44B C45B 1.379(4)
C44B H44B 0.9500
C45B C46B 1.387(3)
C45B H45B 0.9500
C46B H46B 0.9500
P5B O51B 1.5030(16)
P5B O52B 1.5089(17)
P5B C6B 1.813(2)
C6B N7B 1.486(3)
C6B H61B 0.9900
C6B H62B 0.9900
N7B H71B 0.9200
N7B H72B 0.9200
Cu3 O41C 1.9593(14)
Cu3 O41D 1.9762(15)
Cu3 N7D 2.0261(18)
Cu3 N1C 2.0311(19)
Cu3 Cu4 3.0466(3)
Cu4 O41D 1.9623(14)
Cu4 O41C 1.9792(15)
Cu4 N1D 2.024(2)
Cu4 N7C 2.0254(18)
Cu4 O51C 2.4337(16)
N1C C2C 1.489(3)
N1C H11C 0.9200
N1C H12C 0.9200
C2C P3C 1.825(2)
C2C H21C 0.9900
C2C H22C 0.9900
P3C O31C 1.5066(16)
P3C O32C 1.5095(16)
P3C C4C 1.860(2)
C4C O41C 1.428(3)
C4C C41C 1.534(3)
C4C P5C 1.868(2)
C41C C46C 1.387(3)
C41C C42C 1.394(3)
C42C C43C 1.389(3)
C42C H42C 0.9500
C43C C44C 1.377(4)
C43C H43C 0.9500
C44C C45C 1.381(4)
C44C H44C 0.9500
C45C C46C 1.395(3)
C45C H45C 0.9500
C46C H46C 0.9500
P5C O52C 1.5047(17)
P5C O51C 1.5151(16)
P5C C6C 1.822(2)
C6C N7C 1.484(3)
C6C H61C 0.9900
C6C H62C 0.9900
N7C H71C 0.9200
N7C H72C 0.9200
N1D C2D 1.491(3)
N1D H11D 0.9200
N1D H12D 0.9200
C2D P3D 1.821(2)
C2D H21D 0.9900
C2D H22D 0.9900
P3D O32D 1.5054(17)
P3D O31D 1.5099(16)
P3D C4D 1.866(2)
C4D O41D 1.429(2)
C4D C41D 1.521(3)
C4D P5D 1.862(2)
C41D C42D 1.396(3)
C41D C46D 1.398(3)
C42D C43D 1.392(3)
C42D H42D 0.9500
C43D C44D 1.380(4)
C43D H43D 0.9500
C44D C45D 1.388(4)
C44D H44D 0.9500
C45D C46D 1.385(3)
C45D H45D 0.9500
C46D H46D 0.9500
P5D O52D 1.5071(17)
P5D O51D 1.5090(16)
P5D C6D 1.822(2)
C6D N7D 1.494(3)
C6D H61D 0.9900
C6D H62D 0.9900
N7D H71D 0.9200
N7D H72D 0.9200
C1E N2E 1.324(3)
C1E N1E 1.327(3)
C1E N3E 1.336(3)
N1E H11E 0.8385
N1E H12E 0.9125
N2E H21E 0.7924
N2E H22E 0.8678
N3E H31E 0.8608
N3E H32E 0.8630
C1F N1F 1.323(3)
C1F N2F 1.325(3)
C1F N3F 1.330(3)
N1F H11F 0.8773
N1F H12F 0.8759
N2F H21F 0.9135
N2F H22F 0.8545
N3F H31F 0.8629
N3F H32F 0.8619
C1G N2G 1.311(3)
C1G N3G 1.336(3)
C1G N1G 1.341(3)
N1G H11G 0.9156
N1G H12G 0.9916
N2G H21G 0.8021
N2G H22G 0.8381
N3G H31G 0.7678
N3G H32G 0.9397
C1H N3H 1.315(3)
C1H N1H 1.321(3)
C1H N2H 1.333(3)
N1H H11H 0.9276
N1H H12H 0.8196
N2H H21H 0.9274
N2H H22H 0.8735
N3H H31H 0.9076
N3H H32H 0.9006
C1I N3I 1.331(3)
C1I N1I 1.331(3)
C1I N2I 1.332(3)
N1I H11I 0.8640
N1I H12I 0.8113
N2I H21I 0.9144
N2I H22I 0.9103
N3I H31I 0.8271
N3I H32I 0.9282
C1J N1J 1.320(3)
C1J N2J 1.323(3)
C1J N3J 1.336(3)
N1J H11J 0.8802
N1J H12J 0.7240
N2J H21J 0.9344
N2J H22J 0.8570
N3J H31J 0.9377
N3J H32J 0.8027
C1K N3K 1.321(3)
C1K N2K 1.325(3)
C1K N1K 1.337(3)
N1K H11K 0.9341
N1K H12K 0.8643
N2K H21K 0.8628
N2K H22K 1.0429
N3K H31K 0.8870
N3K H32K 0.8410
C1L N2L 1.317(3)
C1L N1L 1.326(3)
C1L N3L 1.342(3)
N1L H11L 0.8233
N1L H12L 0.9324
N2L H21L 0.8278
N2L H22L 0.9218
N3L H31L 0.9716
N3L H32L 0.8925
C1M O3M 1.268(3)
C1M O2M 1.273(3)
C1M O1M 1.301(3)
C1N O1N 1.280(3)
C1N O2N 1.289(3)
C1N O3N 1.290(3)
O1W H11W 0.7579
O1W H12W 0.8146
O2W H21W 0.9014
O2W H22W 0.8847
O3W H31W 0.8963
O3W H32W 0.7869
O4W H41W 0.9181
O4W H42W 0.8776
O5W H51W 0.8051
O5W H52W 0.8476
O6W H61W 0.8848
O6W H62W 0.8370
O7W H71W 0.8379
O7W H72W 0.7929
O8W H81W 0.8764
O8W H82W 0.9155
O9W H91W 0.8205
O9W H92W 0.8884
O10W H101 0.9128
O10W H102 0.7755
O11W H111 0.9016
O11W H112 0.9931
O12W H121 0.7741
O12W H122 1.0260
O13W H131 0.8088
O13W H132 0.8779
O14W H141 0.8797
O14W H142 0.9509
O15W H151 0.8534
O15W H152 0.9714
O16W H161 0.8722
O16W H162 0.9160
O17W H171 0.8929
O17W H172 0.8912
O18W H181 0.8978
O18W H182 0.7987
O19W H191 0.9184
O19W H192 0.8715
O20W H201 0.8794
O20W H202 0.9374
